data_7715005
loop_
_publ_author_name
'Watson, Lachlan J.'
'Hill, Anthony F.'

_publ_section_title
;
 Stable cyclopropenylvinyl ligands <i>via</i> insertion into a transient
 cyclopropenyl metal bond.
;
_journal_issue 8
_journal_name_full 'Dalton transactions (Cambridge, England : 2003)'
_journal_page_first 3629
_journal_page_last 3637
_journal_paper_doi 10.1039/d3dt03997h
_journal_volume 53
_journal_year 2024
_chemical_formula_moiety 'C43 H52 B2 N12 O4 Pt Se2 W2, 2(C H2 Cl2)'
_chemical_formula_sum 'C45 H56 B2 Cl4 N12 O4 Pt Se2 W2'
_chemical_formula_weight 1713.14
_space_group_crystal_system monoclinic
_space_group_IT_number 15
_space_group_name_Hall '-C 2yc'
_space_group_name_H-M_alt 'C 1 2/c 1'
_atom_sites_solution_hydrogens mixed
_audit_block_doi 10.5517/ccdc.csd.cc23flhn
_audit_creation_date 2019-08-19
_audit_creation_method
;
Olex2 1.2
(compiled 2018.05.29 svn.r3508 for OlexSys, GUI svn.r5506)
;
_audit_update_record
;
2019-08-27 deposited with the CCDC.	2024-01-11 downloaded from the CCDC.
;
_cell_angle_alpha 90
_cell_angle_beta 91.680(2)
_cell_angle_gamma 90
_cell_formula_units_Z 4
_cell_length_a 17.0574(3)
_cell_length_b 10.5308(3)
_cell_length_c 31.2176(8)
_cell_measurement_reflns_used 3861
_cell_measurement_temperature 150.0(1)
_cell_measurement_theta_max 73.3300
_cell_measurement_theta_min 5.1480
_cell_volume 5605.1(2)
_computing_cell_refinement 'CrysAlisPro 1.171.40.36a (Rigaku OD, 2018)'
_computing_data_collection 'CrysAlisPro 1.171.40.36a (Rigaku OD, 2018)'
_computing_data_reduction 'CrysAlisPro 1.171.40.36a (Rigaku OD, 2018)'
_computing_molecular_graphics 'Olex2 (Dolomanov et al., 2009)'
_computing_publication_material 'Olex2 (Dolomanov et al., 2009)'
_computing_structure_refinement 'ShelXL (Sheldrick, 2015)'
_computing_structure_solution 'SHELXT-2014/7 (Sheldrick, 2014)'
_diffrn_ambient_temperature 150.0(1)
_diffrn_detector_area_resol_mean 8.1297
_diffrn_measured_fraction_theta_full 0.997
_diffrn_measured_fraction_theta_max 0.993
_diffrn_measurement_device_type 'SuperNova, Dual, Cu at home/near, EosS2'
_diffrn_measurement_method '\w scans'
_diffrn_radiation_type CuK\a
_diffrn_radiation_wavelength 1.54184
_diffrn_reflns_av_R_equivalents 0.0517
_diffrn_reflns_av_unetI/netI 0.0742
_diffrn_reflns_Laue_measured_fraction_full 0.997
_diffrn_reflns_Laue_measured_fraction_max 0.993
_diffrn_reflns_limit_h_max 20
_diffrn_reflns_limit_h_min -16
_diffrn_reflns_limit_k_max 12
_diffrn_reflns_limit_k_min -12
_diffrn_reflns_limit_l_max 36
_diffrn_reflns_limit_l_min -38
_diffrn_reflns_number 13783
_diffrn_reflns_point_group_measured_fraction_full 0.997
_diffrn_reflns_point_group_measured_fraction_max 0.993
_diffrn_reflns_theta_full 67.684
_diffrn_reflns_theta_max 72.119
_diffrn_reflns_theta_min 4.936
_exptl_absorpt_coefficient_mu 15.658
_exptl_absorpt_correction_T_max 1.00000
_exptl_absorpt_correction_T_min 0.61291
_exptl_absorpt_correction_type multi-scan
_exptl_absorpt_process_details
;
CrysAlisPro 1.171.40.36a (Rigaku Oxford Diffraction, 2018)
Empirical absorption correction using spherical harmonics,
 implemented in SCALE3 ABSPACK scaling algorithm.
;
_exptl_crystal_colour red
_exptl_crystal_colour_primary red
_exptl_crystal_density_diffrn 2.030
_exptl_crystal_description needle
_exptl_crystal_F_000 3256
_exptl_crystal_size_max 0.073
_exptl_crystal_size_mid 0.038
_exptl_crystal_size_min 0.028
_refine_diff_density_max 1.337
_refine_diff_density_min -1.087
_refine_diff_density_rms 0.156
_refine_ls_extinction_method none
_refine_ls_goodness_of_fit_ref 1.007
_refine_ls_hydrogen_treatment mixed
_refine_ls_matrix_type full
_refine_ls_number_parameters 336
_refine_ls_number_reflns 5488
_refine_ls_number_restraints 0
_refine_ls_restrained_S_all 1.007
_refine_ls_R_factor_all 0.0647
_refine_ls_R_factor_gt 0.0425
_refine_ls_shift/su_max 0.001
_refine_ls_shift/su_mean 0.000
_refine_ls_structure_factor_coef Fsqd
_refine_ls_weighting_details 'w=1/[\s^2^(Fo^2^)+(0.0276P)^2^] where P=(Fo^2^+2Fc^2^)/3'
_refine_ls_weighting_scheme calc
_refine_ls_wR_factor_gt 0.0856
_refine_ls_wR_factor_ref 0.0926
_reflns_Friedel_coverage 0.000
_reflns_number_gt 4031
_reflns_number_total 5488
_reflns_threshold_expression 'I > 2\s(I)'
_cod_data_source_file d3dt03997h2.cif
_cod_data_source_block compound_3
_cod_depositor_comments 'Adding full bibliography for 7715005--7715009.cif.'
_cod_database_code 7715005
_shelx_shelxl_version_number 2016/6
_shelx_space_group_comment
;
The symmetry employed for this shelxl refinement is uniquely defined
by the following loop, which should always be used as a source of
symmetry information in preference to the above space-group names.
They are only intended as comments.
;
_olex2_refinement_description
;
1. Fixed Uiso
 At 1.2 times of:
  All C(H) groups, All C(H,H) groups
 At 1.5 times of:
  All C(H,H,H) groups
2. Others
 Fixed Sof: H7A(0.5) H7B(0.5)
3.a Ternary CH refined with riding coordinates:
 C5(H5), C4(H4), C6(H6)
3.b Secondary CH2 refined with riding coordinates:
 C7(H7A,H7B), C23(H23A,H23B)
3.c Aromatic/amide H refined with riding coordinates:
 C15(H15), C20(H20), C10(H10)
3.d Idealised Me refined as rotating group:
 C13(H13A,H13B,H13C), C18(H18A,H18B,H18C), C8(H8A,H8B,H8C), C17(H17A,H17B,
 H17C), C22(H22A,H22B,H22C), C12(H12A,H12B,H12C)
;
_olex2_submission_special_instructions 'No special instructions were received'

loop_
_space_group_symop_operation_xyz
'x, y, z'
'-x, y, -z+1/2'
'x+1/2, y+1/2, z'
'-x+1/2, y+1/2, -z+1/2'
'-x, -y, -z'
'x, -y, z-1/2'
'-x+1/2, -y+1/2, -z'
'x+1/2, -y+1/2, z-1/2'

loop_
_atom_site_label
_atom_site_type_symbol
_atom_site_fract_x
_atom_site_fract_y
_atom_site_fract_z
_atom_site_U_iso_or_equiv
_atom_site_adp_type
_atom_site_occupancy
_atom_site_site_symmetry_order
_atom_site_calc_flag
_atom_site_refinement_flags_posn
_atom_site_refinement_flags_adp
_atom_site_refinement_flags_occupancy
_atom_site_disorder_assembly
_atom_site_disorder_group
Pt1 Pt 0.500000 0.76595(5) 0.750000 0.02820(11) Uani 1 2 d S T P . .
W1 W 0.67319(2) 0.72453(3) 0.62507(2) 0.02383(9) Uani 1 1 d . . . . .
Se1 Se 0.53550(5) 0.59627(8) 0.70182(3) 0.0345(2) Uani 1 1 d . . . . .
Cl2 Cl 0.42698(15) 0.2007(4) 0.64234(9) 0.0726(9) Uani 1 1 d . . . . .
Cl1 Cl 0.59345(16) 0.2610(4) 0.65154(10) 0.0830(11) Uani 1 1 d . . . . .
O1 O 0.7691(4) 0.4984(6) 0.6643(3) 0.0532(19) Uani 1 1 d . . . . .
N4 N 0.7618(4) 0.9832(6) 0.6406(2) 0.0283(13) Uani 1 1 d . . . . .
N5 N 0.6176(4) 0.8907(6) 0.5924(2) 0.0273(13) Uani 1 1 d . . . . .
N2 N 0.7903(3) 0.8844(7) 0.5694(2) 0.0291(14) Uani 1 1 d . . . . .
N6 N 0.6622(4) 0.9919(6) 0.5799(2) 0.0264(13) Uani 1 1 d . . . . .
N3 N 0.7424(4) 0.8722(6) 0.6601(2) 0.0272(13) Uani 1 1 d . . . . .
O2 O 0.5825(4) 0.5187(7) 0.5708(2) 0.0517(17) Uani 1 1 d . . . . .
N1 N 0.7639(3) 0.7635(6) 0.5738(2) 0.0281(13) Uani 1 1 d . . . . .
C14 C 0.7670(5) 0.8808(8) 0.7014(3) 0.0324(17) Uani 1 1 d . . . . .
C2 C 0.7365(5) 0.5837(8) 0.6496(3) 0.0353(18) Uani 1 1 d . . . . .
C5 C 0.5127(6) 0.9289(8) 0.7934(3) 0.042(2) Uani 1 1 d . . . . .
H5 H 0.525062 0.919476 0.824107 0.050 Uiso 1 1 calc R . . . .
C13 C 0.7575(5) 0.7789(10) 0.7338(3) 0.043(2) Uani 1 1 d . . . . .
H13A H 0.703530 0.753064 0.734029 0.064 Uiso 1 1 calc GR . . . .
H13B H 0.773219 0.810350 0.761596 0.064 Uiso 1 1 calc GR . . . .
H13C H 0.789588 0.707495 0.726673 0.064 Uiso 1 1 calc GR . . . .
C4 C 0.4372(5) 0.9283(8) 0.7769(3) 0.0367(19) Uani 1 1 d . . . . .
H4 H 0.390999 0.919350 0.794591 0.044 Uiso 1 1 calc R . . . .
C15 C 0.8028(5) 0.9984(9) 0.7077(3) 0.0384(19) Uani 1 1 d . . . . .
H15 H 0.825178 1.029045 0.733166 0.046 Uiso 1 1 calc R . . . .
C21 C 0.6164(5) 1.0769(8) 0.5576(3) 0.0332(17) Uani 1 1 d . . . . .
C3 C 0.6173(5) 0.5971(8) 0.5896(3) 0.0332(18) Uani 1 1 d . . . . .
C9 C 0.8076(5) 0.6901(9) 0.5485(3) 0.0360(19) Uani 1 1 d . . . . .
C16 C 0.7986(4) 1.0605(8) 0.6689(3) 0.0335(18) Uani 1 1 d . . . . .
C1 C 0.6035(5) 0.6775(8) 0.6649(3) 0.0307(16) Uani 1 1 d . . . . .
C11 C 0.8501(5) 0.8858(9) 0.5416(3) 0.0366(19) Uani 1 1 d . . . . .
C6 C 0.5614(5) 1.0126(9) 0.7639(3) 0.041(2) Uani 1 1 d . . . . .
H6 H 0.611942 1.043625 0.775395 0.049 Uiso 1 1 calc R . . . .
C20 C 0.5421(5) 1.0293(9) 0.5557(3) 0.042(2) Uani 1 1 d . . . . .
H20 H 0.498594 1.066760 0.542287 0.050 Uiso 1 1 calc R . . . .
C19 C 0.5434(5) 0.9131(9) 0.5779(3) 0.0342(18) Uani 1 1 d . . . . .
C18 C 0.4787(5) 0.8226(9) 0.5841(3) 0.045(2) Uani 1 1 d . . . . .
H18A H 0.472837 0.769016 0.559375 0.068 Uiso 1 1 calc GR . . . .
H18B H 0.430858 0.868598 0.588159 0.068 Uiso 1 1 calc GR . . . .
H18C H 0.490211 0.771317 0.608960 0.068 Uiso 1 1 calc GR . . . .
C8 C 0.7944(5) 0.5511(9) 0.5452(3) 0.045(2) Uani 1 1 d . . . . .
H8A H 0.811141 0.511140 0.571528 0.067 Uiso 1 1 calc GR . . . .
H8B H 0.824041 0.517586 0.522061 0.067 Uiso 1 1 calc GR . . . .
H8C H 0.739671 0.534757 0.539811 0.067 Uiso 1 1 calc GR . . . .
C17 C 0.8266(5) 1.1906(9) 0.6570(3) 0.045(2) Uani 1 1 d . . . . .
H17A H 0.865635 1.183499 0.635591 0.068 Uiso 1 1 calc GR . . . .
H17B H 0.848929 1.231846 0.681934 0.068 Uiso 1 1 calc GR . . . .
H17C H 0.783187 1.239698 0.645873 0.068 Uiso 1 1 calc GR . . . .
C22 C 0.6464(6) 1.1989(8) 0.5399(3) 0.049(2) Uani 1 1 d . . . . .
H22A H 0.666843 1.250797 0.562940 0.074 Uiso 1 1 calc GR . . . .
H22B H 0.604319 1.242919 0.525214 0.074 Uiso 1 1 calc GR . . . .
H22C H 0.687232 1.181317 0.520273 0.074 Uiso 1 1 calc GR . . . .
C7 C 0.500000 1.1130(12) 0.750000 0.047(3) Uani 1 2 d S T P . .
H7A H 0.483219 1.165575 0.773549 0.056 Uiso 0.5 1 calc R . . . .
H7B H 0.516779 1.165582 0.726452 0.056 Uiso 0.5 1 calc R . . . .
C12 C 0.8933(5) 1.0055(10) 0.5316(3) 0.050(2) Uani 1 1 d . . . . .
H12A H 0.857594 1.065472 0.518506 0.074 Uiso 1 1 calc GR . . . .
H12B H 0.934462 0.986874 0.512237 0.074 Uiso 1 1 calc GR . . . .
H12C H 0.915414 1.040736 0.557576 0.074 Uiso 1 1 calc GR . . . .
B1 B 0.7500(5) 0.9954(9) 0.5918(3) 0.0304(18) Uani 1 1 d . . . . .
C23 C 0.4996(7) 0.3048(11) 0.6294(4) 0.065(3) Uani 1 1 d . . . . .
H23A H 0.486146 0.388685 0.639677 0.078 Uiso 1 1 calc R . . . .
H23B H 0.502584 0.309198 0.598455 0.078 Uiso 1 1 calc R . . . .
C10 C 0.8611(4) 0.7639(9) 0.5276(3) 0.039(2) Uani 1 1 d . . . . .
H10 H 0.897376 0.736524 0.507911 0.047 Uiso 1 1 calc R . . . .
H1 H 0.777(6) 1.088(10) 0.582(4) 0.06(3) Uiso 1 1 d . . . . .

loop_
_atom_site_aniso_label
_atom_site_aniso_U_11
_atom_site_aniso_U_22
_atom_site_aniso_U_33
_atom_site_aniso_U_23
_atom_site_aniso_U_13
_atom_site_aniso_U_12
Pt1 0.0287(2) 0.0280(2) 0.0281(2) 0.000 0.00503(16) 0.000
W1 0.02425(15) 0.02322(16) 0.02410(16) 0.00154(13) 0.00208(11) -0.00134(14)
Se1 0.0436(4) 0.0286(4) 0.0321(4) -0.0004(3) 0.0142(4) -0.0047(4)
Cl2 0.0421(12) 0.116(3) 0.0597(16) 0.0261(17) -0.0040(11) -0.0058(15)
Cl1 0.0508(13) 0.142(4) 0.0567(15) -0.0119(19) 0.0082(12) -0.0220(18)
O1 0.057(4) 0.033(4) 0.068(5) 0.007(3) -0.019(4) 0.010(3)
N4 0.027(3) 0.026(3) 0.032(3) 0.002(3) 0.003(3) -0.002(3)
N5 0.027(3) 0.023(3) 0.032(3) 0.003(3) 0.000(3) 0.000(3)
N2 0.023(3) 0.037(4) 0.028(3) 0.005(3) 0.005(3) -0.003(3)
N6 0.027(3) 0.021(3) 0.032(3) 0.005(2) 0.001(3) -0.001(3)
N3 0.028(3) 0.025(3) 0.028(3) 0.000(3) 0.000(2) -0.006(3)
O2 0.056(4) 0.045(4) 0.053(4) -0.010(3) -0.005(3) -0.019(3)
N1 0.027(3) 0.034(4) 0.023(3) 0.003(3) 0.003(2) 0.002(3)
C14 0.031(4) 0.038(5) 0.029(4) -0.007(3) -0.002(3) 0.001(3)
C2 0.036(4) 0.031(4) 0.039(4) -0.006(4) 0.003(3) -0.006(4)
C5 0.061(6) 0.029(4) 0.035(5) -0.006(3) -0.006(4) 0.002(4)
C13 0.044(4) 0.052(5) 0.032(4) 0.001(4) -0.005(3) 0.000(4)
C4 0.036(4) 0.033(4) 0.042(5) -0.006(4) 0.011(3) 0.012(4)
C15 0.041(4) 0.043(5) 0.032(4) -0.009(4) 0.001(3) -0.005(4)
C21 0.039(4) 0.031(4) 0.030(4) 0.003(3) 0.005(3) 0.005(4)
C3 0.033(4) 0.037(5) 0.030(4) 0.005(3) 0.009(3) 0.000(4)
C9 0.038(4) 0.046(5) 0.024(4) -0.001(3) -0.004(3) 0.013(4)
C16 0.027(4) 0.029(4) 0.045(5) -0.008(3) -0.001(3) -0.004(3)
C1 0.037(4) 0.025(4) 0.030(4) -0.006(3) 0.001(3) 0.002(3)
C11 0.031(4) 0.049(5) 0.030(4) 0.010(4) 0.007(3) -0.002(4)
C6 0.035(4) 0.038(5) 0.048(5) -0.003(4) -0.007(4) -0.011(4)
C20 0.043(5) 0.049(6) 0.034(4) 0.007(4) -0.003(4) 0.007(4)
C19 0.025(4) 0.042(5) 0.036(4) 0.002(4) -0.003(3) 0.007(3)
C18 0.025(4) 0.051(6) 0.059(6) 0.009(5) -0.009(4) -0.001(4)
C8 0.043(5) 0.046(6) 0.046(5) -0.011(4) 0.002(4) 0.017(4)
C17 0.049(5) 0.037(5) 0.050(5) -0.003(4) 0.001(4) -0.020(4)
C22 0.073(6) 0.027(5) 0.048(5) 0.011(4) 0.012(5) 0.002(4)
C7 0.062(8) 0.028(6) 0.051(8) 0.000 0.003(7) 0.000
C12 0.040(5) 0.066(7) 0.043(5) 0.009(5) 0.015(4) -0.013(5)
B1 0.035(4) 0.029(5) 0.028(4) 0.004(3) 0.009(4) -0.003(4)
C23 0.086(8) 0.052(7) 0.058(7) 0.004(5) -0.001(6) -0.008(6)
C10 0.024(3) 0.062(6) 0.030(4) 0.000(4) -0.003(3) 0.013(4)

loop_
_atom_type_symbol
_atom_type_description
_atom_type_scat_dispersion_real
_atom_type_scat_dispersion_imag
_atom_type_scat_source
C C 0.0181 0.0091 'International Tables Vol C Tables 4.2.6.8 and 6.1.1.4'
H H 0.0000 0.0000 'International Tables Vol C Tables 4.2.6.8 and 6.1.1.4'
B B 0.0090 0.0039 'International Tables Vol C Tables 4.2.6.8 and 6.1.1.4'
N N 0.0311 0.0180 'International Tables Vol C Tables 4.2.6.8 and 6.1.1.4'
O O 0.0492 0.0322 'International Tables Vol C Tables 4.2.6.8 and 6.1.1.4'
Cl Cl 0.3639 0.7018 'International Tables Vol C Tables 4.2.6.8 and 6.1.1.4'
Se Se -0.7943 1.1372 'International Tables Vol C Tables 4.2.6.8 and 6.1.1.4'
W W -5.4734 5.5774 'International Tables Vol C Tables 4.2.6.8 and 6.1.1.4'
Pt Pt -4.5932 6.9264 'International Tables Vol C Tables 4.2.6.8 and 6.1.1.4'

loop_
_citation_id
_citation_doi
_citation_year
1 10.1039/C9CC07757J 2019

loop_
_geom_angle_atom_site_label_1
_geom_angle_atom_site_label_2
_geom_angle_atom_site_label_3
_geom_angle
_geom_angle_site_symmetry_1
_geom_angle_site_symmetry_3
_geom_angle_publ_flag
Se1 Pt1 Se1 85.01(4) . 2_656 ?
C5 Pt1 Se1 159.8(3) 2_656 2_656 ?
C5 Pt1 Se1 159.8(3) . . ?
C5 Pt1 Se1 102.4(3) . 2_656 ?
C5 Pt1 Se1 102.4(2) 2_656 . ?
C5 Pt1 C5 77.1(5) . 2_656 ?
C5 Pt1 C4 65.6(3) 2_656 . ?
C5 Pt1 C4 65.6(3) . 2_656 ?
C5 Pt1 C4 36.4(3) . . ?
C5 Pt1 C4 36.4(3) 2_656 2_656 ?
C4 Pt1 Se1 160.8(2) 2_656 2_656 ?
C4 Pt1 Se1 160.8(2) . . ?
C4 Pt1 Se1 101.7(2) 2_656 . ?
C4 Pt1 Se1 101.7(2) . 2_656 ?
C4 Pt1 C4 77.8(5) . 2_656 ?
N5 W1 N1 80.0(2) . . ?
N3 W1 N5 83.6(2) . . ?
N3 W1 N1 81.9(2) . . ?
C2 W1 N5 171.7(3) . . ?
C2 W1 N3 93.3(3) . . ?
C2 W1 N1 91.9(3) . . ?
C3 W1 N5 94.9(3) . . ?
C3 W1 N3 175.0(3) . . ?
C3 W1 N1 93.2(3) . . ?
C3 W1 C2 87.5(3) . . ?
C1 W1 N5 104.4(3) . . ?
C1 W1 N3 101.7(3) . . ?
C1 W1 N1 174.5(3) . . ?
C1 W1 C2 83.7(4) . . ?
C1 W1 C3 83.2(3) . . ?
C1 Se1 Pt1 102.5(2) . . ?
N3 N4 B1 119.2(6) . . ?
C16 N4 N3 109.9(7) . . ?
C16 N4 B1 130.4(7) . . ?
N6 N5 W1 120.5(5) . . ?
C19 N5 W1 132.3(6) . . ?
C19 N5 N6 106.9(7) . . ?
N1 N2 B1 120.8(6) . . ?
C11 N2 N1 109.5(7) . . ?
C11 N2 B1 129.6(7) . . ?
N5 N6 B1 119.7(6) . . ?
C21 N6 N5 109.9(6) . . ?
C21 N6 B1 130.4(7) . . ?
N4 N3 W1 120.9(5) . . ?
C14 N3 W1 131.7(6) . . ?
C14 N3 N4 107.3(6) . . ?
N2 N1 W1 118.1(5) . . ?
C9 N1 W1 134.7(6) . . ?
C9 N1 N2 106.6(6) . . ?
N3 C14 C13 124.4(7) . . ?
N3 C14 C15 108.6(8) . . ?
C15 C14 C13 127.0(8) . . ?
O1 C2 W1 176.0(8) . . ?
Pt1 C5 H5 122.7 . . ?
C4 C5 Pt1 71.9(5) . . ?
C4 C5 H5 122.7 . . ?
C4 C5 C6 107.2(8) . . ?
C6 C5 Pt1 97.1(6) . . ?
C6 C5 H5 122.7 . . ?
C14 C13 H13A 109.5 . . ?
C14 C13 H13B 109.5 . . ?
C14 C13 H13C 109.5 . . ?
H13A C13 H13B 109.5 . . ?
H13A C13 H13C 109.5 . . ?
H13B C13 H13C 109.5 . . ?
Pt1 C4 H4 123.3 . . ?
C5 C4 Pt1 71.6(5) . . ?
C5 C4 H4 123.3 . . ?
C5 C4 C6 105.6(8) . 2_656 ?
C6 C4 Pt1 96.4(5) 2_656 . ?
C6 C4 H4 123.3 2_656 . ?
C14 C15 H15 126.7 . . ?
C16 C15 C14 106.7(8) . . ?
C16 C15 H15 126.7 . . ?
N6 C21 C22 123.8(8) . . ?
C20 C21 N6 107.3(7) . . ?
C20 C21 C22 128.9(8) . . ?
O2 C3 W1 176.0(7) . . ?
N1 C9 C8 121.5(8) . . ?
N1 C9 C10 109.9(8) . . ?
C10 C9 C8 128.7(8) . . ?
N4 C16 C15 107.6(8) . . ?
N4 C16 C17 122.4(8) . . ?
C15 C16 C17 130.0(8) . . ?
W1 C1 Se1 168.5(5) . . ?
N2 C11 C12 121.7(9) . . ?
N2 C11 C10 107.8(8) . . ?
C10 C11 C12 130.5(8) . . ?
C5 C6 C4 100.7(7) . 2_656 ?
C5 C6 H6 117.2 . . ?
C5 C6 C7 100.8(7) . . ?
C4 C6 H6 117.2 2_656 . ?
C7 C6 C4 100.8(7) . 2_656 ?
C7 C6 H6 117.2 . . ?
C21 C20 H20 126.3 . . ?
C21 C20 C19 107.3(8) . . ?
C19 C20 H20 126.3 . . ?
N5 C19 C20 108.6(8) . . ?
N5 C19 C18 122.6(8) . . ?
C20 C19 C18 128.7(8) . . ?
C19 C18 H18A 109.5 . . ?
C19 C18 H18B 109.5 . . ?
C19 C18 H18C 109.5 . . ?
H18A C18 H18B 109.5 . . ?
H18A C18 H18C 109.5 . . ?
H18B C18 H18C 109.5 . . ?
C9 C8 H8A 109.5 . . ?
C9 C8 H8B 109.5 . . ?
C9 C8 H8C 109.5 . . ?
H8A C8 H8B 109.5 . . ?
H8A C8 H8C 109.5 . . ?
H8B C8 H8C 109.5 . . ?
C16 C17 H17A 109.5 . . ?
C16 C17 H17B 109.5 . . ?
C16 C17 H17C 109.5 . . ?
H17A C17 H17B 109.5 . . ?
H17A C17 H17C 109.5 . . ?
H17B C17 H17C 109.5 . . ?
C21 C22 H22A 109.5 . . ?
C21 C22 H22B 109.5 . . ?
C21 C22 H22C 109.5 . . ?
H22A C22 H22B 109.5 . . ?
H22A C22 H22C 109.5 . . ?
H22B C22 H22C 109.5 . . ?
C6 C7 C6 93.4(9) 2_656 . ?
C6 C7 H7A 113.0 . . ?
C6 C7 H7A 113.0 2_656 . ?
C6 C7 H7B 113.0 2_656 . ?
C6 C7 H7B 113.0 . . ?
H7A C7 H7B 110.4 . . ?
C11 C12 H12A 109.5 . . ?
C11 C12 H12B 109.5 . . ?
C11 C12 H12C 109.5 . . ?
H12A C12 H12B 109.5 . . ?
H12A C12 H12C 109.5 . . ?
H12B C12 H12C 109.5 . . ?
N4 B1 N2 109.9(7) . . ?
N4 B1 H1 108(6) . . ?
N2 B1 H1 109(5) . . ?
N6 B1 N4 109.8(6) . . ?
N6 B1 N2 108.6(7) . . ?
N6 B1 H1 111(5) . . ?
Cl2 C23 Cl1 113.0(7) . . ?
Cl2 C23 H23A 109.0 . . ?
Cl2 C23 H23B 109.0 . . ?
Cl1 C23 H23A 109.0 . . ?
Cl1 C23 H23B 109.0 . . ?
H23A C23 H23B 107.8 . . ?
C9 C10 H10 126.9 . . ?
C11 C10 C9 106.2(7) . . ?
C11 C10 H10 126.9 . . ?

loop_
_geom_bond_atom_site_label_1
_geom_bond_atom_site_label_2
_geom_bond_distance
_geom_bond_site_symmetry_2
_geom_bond_publ_flag
Pt1 Se1 2.4239(9) 2_656 ?
Pt1 Se1 2.4239(9) . ?
Pt1 C5 2.193(8) 2_656 ?
Pt1 C5 2.193(8) . ?
Pt1 C4 2.198(8) . ?
Pt1 C4 2.198(8) 2_656 ?
W1 N5 2.224(6) . ?
W1 N3 2.221(6) . ?
W1 N1 2.295(6) . ?
W1 C2 1.976(9) . ?
W1 C3 1.968(9) . ?
W1 C1 1.813(8) . ?
Se1 C1 1.867(8) . ?
Cl2 C23 1.711(11) . ?
Cl1 C23 1.785(12) . ?
O1 C2 1.145(11) . ?
N4 N3 1.364(9) . ?
N4 C16 1.343(10) . ?
N4 B1 1.535(11) . ?
N5 N6 1.373(9) . ?
N5 C19 1.351(10) . ?
N2 N1 1.359(9) . ?
N2 C11 1.358(10) . ?
N2 B1 1.536(11) . ?
N6 C21 1.365(10) . ?
N6 B1 1.532(10) . ?
N3 C14 1.345(10) . ?
O2 C3 1.165(11) . ?
N1 C9 1.348(10) . ?
C14 C13 1.488(12) . ?
C14 C15 1.392(12) . ?
C5 H5 0.9800 . ?
C5 C4 1.373(12) . ?
C5 C6 1.537(13) . ?
C13 H13A 0.9600 . ?
C13 H13B 0.9600 . ?
C13 H13C 0.9600 . ?
C4 H4 0.9800 . ?
C4 C6 1.553(12) 2_656 ?
C15 H15 0.9300 . ?
C15 C16 1.375(13) . ?
C21 C20 1.363(12) . ?
C21 C22 1.494(11) . ?
C9 C8 1.483(12) . ?
C9 C10 1.378(12) . ?
C16 C17 1.502(11) . ?
C11 C12 1.497(12) . ?
C11 C10 1.371(13) . ?
C6 H6 0.9800 . ?
C6 C7 1.542(12) . ?
C20 H20 0.9300 . ?
C20 C19 1.405(12) . ?
C19 C18 1.477(12) . ?
C18 H18A 0.9600 . ?
C18 H18B 0.9600 . ?
C18 H18C 0.9600 . ?
C8 H8A 0.9600 . ?
C8 H8B 0.9600 . ?
C8 H8C 0.9600 . ?
C17 H17A 0.9600 . ?
C17 H17B 0.9600 . ?
C17 H17C 0.9600 . ?
C22 H22A 0.9600 . ?
C22 H22B 0.9600 . ?
C22 H22C 0.9600 . ?
C7 H7A 0.9700 . ?
C7 H7B 0.9700 . ?
C12 H12A 0.9600 . ?
C12 H12B 0.9600 . ?
C12 H12C 0.9600 . ?
B1 H1 1.13(10) . ?
C23 H23A 0.9700 . ?
C23 H23B 0.9700 . ?
C10 H10 0.9300 . ?
